data_7062438
loop_
_publ_author_name
'Lu, Yanhua'
'Li, Yafei'
'She, Yeye'
'Jia, Chaohong'
'Li, Yahong'

_publ_section_title
;
 Syntheses, characterizations and catalytic properties of three zinc
 complexes and one lithium compound chelated by \b-diketiminate ligands
;
_journal_issue 18
_journal_name_full 'New Journal of Chemistry'
_journal_page_first 8933
_journal_page_last 8941
_journal_paper_doi 10.1039/D3NJ00713H
_journal_volume 47
_journal_year 2023
_chemical_formula_moiety 'C34 H47 N3 Zn'
_chemical_formula_sum 'C34 H47 N3 Zn'
_chemical_formula_weight 563.11
_space_group_crystal_system triclinic
_space_group_IT_number 2
_space_group_name_Hall '-P 1'
_space_group_name_H-M_alt 'P -1'
_atom_sites_solution_hydrogens geom
_atom_sites_solution_primary dual
_audit_creation_date 2023-03-08
_audit_creation_method
;
Olex2 1.5-beta
(compiled 2023.02.24 svn.rf166f9f3 for OlexSys, GUI svn.r6725)
;
_audit_update_record
;
2023-03-10 deposited with the CCDC.	2023-04-18 downloaded from the CCDC.
;
_cell_angle_alpha 87.784(2)
_cell_angle_beta 74.010(2)
_cell_angle_gamma 88.444(2)
_cell_formula_units_Z 2
_cell_length_a 9.7865(5)
_cell_length_b 10.9488(6)
_cell_length_c 14.5720(7)
_cell_measurement_reflns_used 7357
_cell_measurement_temperature 120.01
_cell_measurement_theta_max 27.442
_cell_measurement_theta_min 2.252
_cell_volume 1499.64(13)
_computing_cell_refinement 'SAINT v8.37A (Bruker, 2015)'
_computing_data_reduction 'SAINT v8.37A (Bruker, 2015)'
_computing_molecular_graphics 'Olex2 1.5-beta (Dolomanov et al., 2009)'
_computing_publication_material 'Olex2 1.5-beta (Dolomanov et al., 2009)'
_computing_structure_refinement 'SHELXL 2013/2 (Sheldrick, 2015)'
_computing_structure_solution 'ShelXT (Sheldrick, 2015)'
_diffrn_ambient_temperature 120.01
_diffrn_measured_fraction_theta_full 0.961
_diffrn_measured_fraction_theta_max 0.992
_diffrn_measurement_device_type 'Bruker APEX-II CCD'
_diffrn_measurement_method '\f and \w scans'
_diffrn_radiation_type MoK\a
_diffrn_radiation_wavelength 0.71073
_diffrn_reflns_av_R_equivalents 0.1137
_diffrn_reflns_av_unetI/netI 0.0654
_diffrn_reflns_Laue_measured_fraction_full 0.961
_diffrn_reflns_Laue_measured_fraction_max 0.992
_diffrn_reflns_limit_h_max 11
_diffrn_reflns_limit_h_min -11
_diffrn_reflns_limit_k_max 13
_diffrn_reflns_limit_k_min -13
_diffrn_reflns_limit_l_max 17
_diffrn_reflns_limit_l_min -17
_diffrn_reflns_number 45444
_diffrn_reflns_point_group_measured_fraction_full 0.961
_diffrn_reflns_point_group_measured_fraction_max 0.992
_diffrn_reflns_theta_full 25.242
_diffrn_reflns_theta_max 24.999
_diffrn_reflns_theta_min 1.862
_diffrn_source_current 1.0
_diffrn_source_power 0.05
_diffrn_source_voltage 50.0
_diffrn_standards_number 0
_exptl_absorpt_coefficient_mu 0.845
_exptl_absorpt_correction_T_max 0.7456
_exptl_absorpt_correction_T_min 0.6897
_exptl_absorpt_correction_type multi-scan
_exptl_absorpt_process_details
'SADABS-2016/2 (Bruker,2016/2) was used for absorption correction. wR2(int) was 0.1041 before and 0.0801 after correction. The Ratio of minimum to maximum transmission is 0.9250. The \l/2 correction factor is Not present.'
_exptl_crystal_colour colourless
_exptl_crystal_colour_primary colourless
_exptl_crystal_density_diffrn 1.247
_exptl_crystal_description BLOCK
_exptl_crystal_F_000 604
_exptl_crystal_size_max 0.2
_exptl_crystal_size_mid 0.2
_exptl_crystal_size_min 0.1
_refine_diff_density_max 0.533
_refine_diff_density_min -0.529
_refine_diff_density_rms 0.077
_refine_ls_extinction_method none
_refine_ls_goodness_of_fit_ref 1.074
_refine_ls_hydrogen_treatment constr
_refine_ls_matrix_type full
_refine_ls_number_parameters 347
_refine_ls_number_reflns 5223
_refine_ls_number_restraints 0
_refine_ls_restrained_S_all 1.074
_refine_ls_R_factor_all 0.0759
_refine_ls_R_factor_gt 0.0447
_refine_ls_shift/su_max 0.001
_refine_ls_shift/su_mean 0.000
_refine_ls_structure_factor_coef Fsqd
_refine_ls_weighting_details
;
 w=1/[\s^2^(Fo^2^)+(0.0384P)^2^+0.7705P]
 where P=(Fo^2^+2Fc^2^)/3
;
_refine_ls_weighting_scheme calc
_refine_ls_wR_factor_gt 0.0913
_refine_ls_wR_factor_ref 0.1020
_reflns_Friedel_coverage 0.000
_reflns_number_gt 3979
_reflns_number_total 5223
_reflns_threshold_expression 'I > 2\s(I)'
_cod_data_source_file d3nj00713h2.cif
_cod_data_source_block h
_cod_depositor_comments 'Adding full bibliography for 7062437--7062439.cif.'
_cod_database_code 7062438
_shelxl_version_number 2013-2
_shelx_space_group_comment
;
The symmetry employed for this shelxl refinement is uniquely defined
by the following loop, which should always be used as a source of
symmetry information in preference to the above space-group names.
They are only intended as comments.
;
_shelx_estimated_absorpt_t_max 0.920
_shelx_estimated_absorpt_t_min 0.849
_olex2_refinement_description
;
1. Fixed Uiso
 At 1.2 times of:
  All C(H) groups, All C(H,H) groups
 At 1.5 times of:
  All C(H,H,H) groups
2.a Ternary CH refined with riding coordinates:
 C22(H22), C17(H17), C12(H12)
2.b Secondary CH2 refined with riding coordinates:
 C18(H18A,H18B), C33(H33A,H33B), C26(H26A,H26B), C21(H21A,H21B), C23(H23A,
 H23B), C14(H14A,H14B), C19(H19A,H19B), C13(H13A,H13B), C15(H15A,H15B),
 C16(H16A,H16B), C20(H20A,H20B), C25(H25A,H25B), C24(H24A,H24B)
2.c Aromatic/amide H refined with riding coordinates:
 C28(H28), C29(H29), C8(H8), C10(H10), C3(H3), C30(H30)
2.d Idealised Me refined as rotating group:
 C1(H1A,H1B,H1C), C5(H5A,H5B,H5C), C32(H32A,H32B,H32C), C34(H34A,H34B,H34C)
;
_olex2_submission_special_instructions 'No special instructions were received'

loop_
_space_group_symop_operation_xyz
'x, y, z'
'-x, -y, -z'

loop_
_atom_site_label
_atom_site_type_symbol
_atom_site_fract_x
_atom_site_fract_y
_atom_site_fract_z
_atom_site_U_iso_or_equiv
_atom_site_adp_type
_atom_site_occupancy
_atom_site_site_symmetry_order
_atom_site_calc_flag
_atom_site_refinement_flags_posn
_atom_site_refinement_flags_adp
_atom_site_refinement_flags_occupancy
_atom_site_disorder_assembly
_atom_site_disorder_group
Zn1 Zn 0.31792(4) 0.80023(3) 0.30538(3) 0.01987(12) Uani 1 1 d . . . . .
N2 N 0.4555(2) 0.9317(2) 0.25545(17) 0.0176(6) Uani 1 1 d . . . . .
N3 N 0.3661(2) 0.7087(2) 0.18638(17) 0.0178(6) Uani 1 1 d . . . . .
N1 N 0.3610(3) 1.0657(2) 0.37857(17) 0.0200(6) Uani 1 1 d . . . . .
C27 C 0.4781(3) 1.0127(3) 0.3231(2) 0.0173(7) Uani 1 1 d . . . . .
C28 C 0.6121(3) 1.0278(3) 0.3357(2) 0.0221(7) Uani 1 1 d . . . . .
H28 H 0.6929 0.9868 0.2966 0.026 Uiso 1 1 calc R U . . .
C6 C 0.3043(3) 0.5899(3) 0.1881(2) 0.0173(7) Uani 1 1 d . . . . .
C2 C 0.5258(3) 0.9464(3) 0.1629(2) 0.0174(7) Uani 1 1 d . . . . .
C7 C 0.1775(3) 0.5794(3) 0.1624(2) 0.0179(7) Uani 1 1 d . . . . .
C9 C 0.1749(3) 0.3617(3) 0.2037(2) 0.0193(7) Uani 1 1 d . . . . .
C1 C 0.6160(3) 1.0578(3) 0.1269(2) 0.0231(7) Uani 1 1 d . . . . .
H1A H 0.5700 1.1295 0.1615 0.035 Uiso 1 1 calc R U . . .
H1B H 0.6263 1.0716 0.0585 0.035 Uiso 1 1 calc R U . . .
H1C H 0.7101 1.0445 0.1373 0.035 Uiso 1 1 calc R U . . .
C5 C 0.4850(3) 0.6722(3) 0.0178(2) 0.0260(8) Uani 1 1 d . . . . .
H5A H 0.5362 0.5976 0.0292 0.039 Uiso 1 1 calc R U . . .
H5B H 0.5439 0.7185 -0.0372 0.039 Uiso 1 1 calc R U . . .
H5C H 0.3959 0.6505 0.0046 0.039 Uiso 1 1 calc R U . . .
C29 C 0.6257(3) 1.1036(3) 0.4061(2) 0.0232(7) Uani 1 1 d . . . . .
H29 H 0.7163 1.1163 0.4159 0.028 Uiso 1 1 calc R U . . .
C4 C 0.4526(3) 0.7494(3) 0.1050(2) 0.0174(7) Uani 1 1 d . . . . .
C22 C 0.1015(3) 0.6881(3) 0.1303(2) 0.0224(7) Uani 1 1 d . . . . .
H22 H 0.1663 0.7595 0.1179 0.027 Uiso 1 1 calc R U . . .
C8 C 0.1179(3) 0.4643(3) 0.1693(2) 0.0191(7) Uani 1 1 d . . . . .
H8 H 0.0340 0.4561 0.1495 0.023 Uiso 1 1 calc R U . . .
C17 C 0.1041(3) 0.2392(3) 0.2106(2) 0.0216(7) Uani 1 1 d . . . . .
H17 H 0.0209 0.2502 0.1835 0.026 Uiso 1 1 calc R U . . .
C18 C 0.1993(3) 0.1367(3) 0.1568(2) 0.0268(8) Uani 1 1 d . . . . .
H18A H 0.2141 0.1475 0.0870 0.032 Uiso 1 1 calc R U . . .
H18B H 0.2929 0.1340 0.1707 0.032 Uiso 1 1 calc R U . . .
C11 C 0.3670(3) 0.4868(3) 0.2228(2) 0.0189(7) Uani 1 1 d . . . . .
C10 C 0.2990(3) 0.3755(3) 0.2309(2) 0.0211(7) Uani 1 1 d . . . . .
H10 H 0.3388 0.3061 0.2559 0.025 Uiso 1 1 calc R U . . .
C31 C 0.3753(3) 1.1386(3) 0.4472(2) 0.0226(7) Uani 1 1 d . . . . .
C33 C 0.1895(3) 0.7544(3) 0.4298(2) 0.0273(8) Uani 1 1 d . . . . .
H33A H 0.2467 0.7444 0.4761 0.033 Uiso 1 1 calc R U . . .
H33B H 0.1221 0.8235 0.4506 0.033 Uiso 1 1 calc R U . . .
C12 C 0.5040(3) 0.4984(3) 0.2504(2) 0.0224(7) Uani 1 1 d . . . . .
H12 H 0.5535 0.5727 0.2165 0.027 Uiso 1 1 calc R U . . .
C3 C 0.5198(3) 0.8635(3) 0.0941(2) 0.0174(7) Uani 1 1 d . . . . .
H3 H 0.5682 0.8874 0.0303 0.021 Uiso 1 1 calc R U . . .
C30 C 0.5058(3) 1.1608(3) 0.4622(2) 0.0240(7) Uani 1 1 d . . . . .
H30 H 0.5128 1.2145 0.5102 0.029 Uiso 1 1 calc R U . . .
C26 C -0.0369(3) 0.7228(3) 0.2074(2) 0.0262(8) Uani 1 1 d . . . . .
H26A H -0.0730 0.6513 0.2501 0.031 Uiso 1 1 calc R U . . .
H26B H -0.0193 0.7895 0.2464 0.031 Uiso 1 1 calc R U . . .
C21 C 0.0502(3) 0.1834(3) 0.3116(2) 0.0291(8) Uani 1 1 d . . . . .
H21A H -0.0419 0.2214 0.3455 0.035 Uiso 1 1 calc R U . . .
H21B H 0.1195 0.1954 0.3486 0.035 Uiso 1 1 calc R U . . .
C23 C 0.0507(4) 0.6699(3) 0.0397(2) 0.0324(8) Uani 1 1 d . . . . .
H23A H 0.0886 0.7347 -0.0093 0.039 Uiso 1 1 calc R U . . .
H23B H 0.0836 0.5894 0.0123 0.039 Uiso 1 1 calc R U . . .
C32 C 0.2415(4) 1.1953(3) 0.5080(2) 0.0358(9) Uani 1 1 d . . . . .
H32A H 0.2204 1.2720 0.4773 0.054 Uiso 1 1 calc R U . . .
H32B H 0.2538 1.2120 0.5708 0.054 Uiso 1 1 calc R U . . .
H32C H 0.1626 1.1391 0.5158 0.054 Uiso 1 1 calc R U . . .
C14 C 0.7141(3) 0.4130(3) 0.2869(3) 0.0314(8) Uani 1 1 d . . . . .
H14A H 0.7971 0.4584 0.2475 0.038 Uiso 1 1 calc R U . . .
H14B H 0.7481 0.3346 0.3097 0.038 Uiso 1 1 calc R U . . .
C19 C 0.1152(4) 0.0210(3) 0.1957(3) 0.0331(9) Uani 1 1 d . . . . .
H19A H 0.0491 0.0036 0.1574 0.040 Uiso 1 1 calc R U . . .
H19B H 0.1803 -0.0502 0.1939 0.040 Uiso 1 1 calc R U . . .
C13 C 0.6095(3) 0.3904(3) 0.2295(3) 0.0337(9) Uani 1 1 d . . . . .
H13A H 0.5602 0.3121 0.2500 0.040 Uiso 1 1 calc R U . . .
H13B H 0.6589 0.3881 0.1604 0.040 Uiso 1 1 calc R U . . .
C15 C 0.6324(4) 0.4881(3) 0.3710(3) 0.0372(9) Uani 1 1 d . . . . .
H15A H 0.6260 0.4428 0.4321 0.045 Uiso 1 1 calc R U . . .
H15B H 0.6801 0.5666 0.3714 0.045 Uiso 1 1 calc R U . . .
C34 C 0.1022(4) 0.6381(3) 0.4365(2) 0.0322(8) Uani 1 1 d . . . . .
H34A H 0.0396 0.6480 0.3944 0.048 Uiso 1 1 calc R U . . .
H34B H 0.0448 0.6242 0.5025 0.048 Uiso 1 1 calc R U . . .
H34C H 0.1667 0.5680 0.4167 0.048 Uiso 1 1 calc R U . . .
C16 C 0.4854(4) 0.5105(4) 0.3572(3) 0.0405(10) Uani 1 1 d . . . . .
H16A H 0.4492 0.5933 0.3777 0.049 Uiso 1 1 calc R U . . .
H16B H 0.4178 0.4494 0.3947 0.049 Uiso 1 1 calc R U . . .
C20 C 0.0328(4) 0.0472(3) 0.2986(3) 0.0423(10) Uani 1 1 d . . . . .
H20A H 0.0716 -0.0028 0.3440 0.051 Uiso 1 1 calc R U . . .
H20B H -0.0689 0.0280 0.3100 0.051 Uiso 1 1 calc R U . . .
C25 C -0.1428(4) 0.7642(3) 0.1532(3) 0.0394(9) Uani 1 1 d . . . . .
H25A H -0.2418 0.7566 0.1938 0.047 Uiso 1 1 calc R U . . .
H25B H -0.1267 0.8498 0.1291 0.047 Uiso 1 1 calc R U . . .
C24 C -0.1120(4) 0.6770(4) 0.0723(3) 0.0474(11) Uani 1 1 d . . . . .
H24A H -0.1509 0.7088 0.0200 0.057 Uiso 1 1 calc R U . . .
H24B H -0.1525 0.5957 0.0945 0.057 Uiso 1 1 calc R U . . .

loop_
_atom_site_aniso_label
_atom_site_aniso_U_11
_atom_site_aniso_U_22
_atom_site_aniso_U_33
_atom_site_aniso_U_23
_atom_site_aniso_U_13
_atom_site_aniso_U_12
Zn1 0.0233(2) 0.0175(2) 0.0174(2) -0.00426(14) -0.00241(15) -0.00382(14)
N2 0.0230(13) 0.0145(13) 0.0158(14) -0.0048(11) -0.0059(11) 0.0009(11)
N3 0.0227(13) 0.0123(13) 0.0185(14) -0.0006(11) -0.0055(11) -0.0036(11)
N1 0.0246(14) 0.0162(14) 0.0183(14) -0.0050(11) -0.0040(11) 0.0002(11)
C27 0.0257(17) 0.0104(15) 0.0166(16) 0.0005(12) -0.0069(14) -0.0040(13)
C28 0.0226(17) 0.0232(18) 0.0204(18) -0.0028(14) -0.0056(14) -0.0003(14)
C6 0.0236(16) 0.0122(16) 0.0138(16) -0.0031(12) -0.0009(13) 0.0002(13)
C2 0.0189(16) 0.0126(16) 0.0212(18) -0.0005(13) -0.0067(14) 0.0021(12)
C7 0.0216(16) 0.0149(16) 0.0162(16) -0.0025(13) -0.0029(13) -0.0006(13)
C9 0.0207(16) 0.0176(17) 0.0180(17) -0.0046(13) -0.0019(13) -0.0015(13)
C1 0.0313(18) 0.0158(17) 0.0210(18) -0.0008(13) -0.0048(15) -0.0043(14)
C5 0.0376(19) 0.0178(17) 0.0184(18) -0.0038(14) 0.0006(15) -0.0070(15)
C29 0.0243(17) 0.0228(18) 0.0243(18) -0.0016(14) -0.0089(14) -0.0082(14)
C4 0.0211(16) 0.0144(16) 0.0165(17) -0.0007(13) -0.0050(13) 0.0008(13)
C22 0.0274(17) 0.0150(17) 0.0255(18) 0.0004(14) -0.0080(14) -0.0031(13)
C8 0.0201(16) 0.0170(17) 0.0204(17) -0.0028(13) -0.0056(13) -0.0008(13)
C17 0.0254(17) 0.0151(16) 0.0242(18) -0.0038(13) -0.0062(14) -0.0038(13)
C18 0.0297(18) 0.0159(17) 0.033(2) -0.0072(15) -0.0051(16) -0.0007(14)
C11 0.0224(16) 0.0160(16) 0.0155(16) -0.0038(13) 0.0001(13) -0.0021(13)
C10 0.0284(17) 0.0155(17) 0.0170(17) -0.0002(13) -0.0028(14) 0.0010(13)
C31 0.0304(18) 0.0179(17) 0.0192(17) -0.0040(14) -0.0059(14) 0.0019(14)
C33 0.0311(18) 0.0249(19) 0.0236(19) -0.0050(15) -0.0026(15) -0.0046(15)
C12 0.0270(17) 0.0173(17) 0.0239(18) 0.0011(14) -0.0086(15) -0.0034(14)
C3 0.0237(16) 0.0128(16) 0.0129(16) 0.0007(12) -0.0001(13) -0.0026(13)
C30 0.0344(19) 0.0191(17) 0.0181(17) -0.0026(14) -0.0060(15) -0.0045(14)
C26 0.0290(18) 0.0183(17) 0.032(2) -0.0049(15) -0.0091(15) 0.0000(14)
C21 0.0278(18) 0.0236(19) 0.034(2) 0.0050(16) -0.0063(16) -0.0075(15)
C23 0.048(2) 0.0239(19) 0.029(2) 0.0012(16) -0.0168(17) -0.0012(16)
C32 0.036(2) 0.043(2) 0.031(2) -0.0189(17) -0.0114(17) 0.0111(17)
C14 0.0242(18) 0.028(2) 0.042(2) 0.0055(17) -0.0095(16) -0.0026(15)
C19 0.036(2) 0.0145(18) 0.050(2) -0.0043(16) -0.0134(18) -0.0028(15)
C13 0.0255(18) 0.033(2) 0.044(2) -0.0169(17) -0.0104(17) 0.0073(15)
C15 0.036(2) 0.047(2) 0.033(2) -0.0039(18) -0.0156(17) 0.0020(18)
C34 0.0334(19) 0.030(2) 0.027(2) -0.0011(16) 0.0025(16) -0.0080(16)
C16 0.036(2) 0.057(3) 0.033(2) -0.0179(19) -0.0154(18) 0.0130(19)
C20 0.038(2) 0.022(2) 0.058(3) 0.0088(18) 0.0012(19) -0.0070(16)
C25 0.035(2) 0.033(2) 0.054(3) -0.0051(19) -0.0203(19) 0.0064(17)
C24 0.050(2) 0.046(2) 0.058(3) -0.008(2) -0.034(2) 0.007(2)

loop_
_atom_type_symbol
_atom_type_description
_atom_type_scat_dispersion_real
_atom_type_scat_dispersion_imag
_atom_type_scat_source
C C 0.0033 0.0016 'International Tables Vol C Tables 4.2.6.8 and 6.1.1.4'
H H 0.0000 0.0000 'International Tables Vol C Tables 4.2.6.8 and 6.1.1.4'
N N 0.0061 0.0033 'International Tables Vol C Tables 4.2.6.8 and 6.1.1.4'
Zn Zn 0.2839 1.4301 'International Tables Vol C Tables 4.2.6.8 and 6.1.1.4'

loop_
_geom_angle_atom_site_label_1
_geom_angle_atom_site_label_2
_geom_angle_atom_site_label_3
_geom_angle
_geom_angle_site_symmetry_1
_geom_angle_site_symmetry_3
_geom_angle_publ_flag
N3 Zn1 N2 95.45(10) . . ?
C33 Zn1 N2 135.67(12) . . ?
C33 Zn1 N3 128.56(12) . . ?
C27 N2 Zn1 116.52(18) . . ?
C2 N2 Zn1 123.35(19) . . ?
C2 N2 C27 120.1(2) . . ?
C6 N3 Zn1 118.32(18) . . ?
C4 N3 Zn1 123.8(2) . . ?
C4 N3 C6 117.9(2) . . ?
C27 N1 C31 118.2(3) . . ?
N1 C27 N2 115.7(2) . . ?
N1 C27 C28 122.6(3) . . ?
C28 C27 N2 121.5(3) . . ?
C27 C28 H28 120.7 . . ?
C29 C28 C27 118.6(3) . . ?
C29 C28 H28 120.7 . . ?
C7 C6 N3 119.9(3) . . ?
C7 C6 C11 120.6(3) . . ?
C11 C6 N3 119.3(3) . . ?
N2 C2 C1 120.9(3) . . ?
N2 C2 C3 123.2(3) . . ?
C3 C2 C1 115.9(3) . . ?
C6 C7 C22 122.7(3) . . ?
C8 C7 C6 118.1(3) . . ?
C8 C7 C22 119.1(3) . . ?
C8 C9 C17 120.5(3) . . ?
C8 C9 C10 117.5(3) . . ?
C10 C9 C17 121.9(3) . . ?
C2 C1 H1A 109.5 . . ?
C2 C1 H1B 109.5 . . ?
C2 C1 H1C 109.5 . . ?
H1A C1 H1B 109.5 . . ?
H1A C1 H1C 109.5 . . ?
H1B C1 H1C 109.5 . . ?
H5A C5 H5B 109.5 . . ?
H5A C5 H5C 109.5 . . ?
H5B C5 H5C 109.5 . . ?
C4 C5 H5A 109.5 . . ?
C4 C5 H5B 109.5 . . ?
C4 C5 H5C 109.5 . . ?
C28 C29 H29 120.5 . . ?
C28 C29 C30 119.0(3) . . ?
C30 C29 H29 120.5 . . ?
N3 C4 C5 120.1(3) . . ?
N3 C4 C3 123.4(3) . . ?
C3 C4 C5 116.5(3) . . ?
C7 C22 H22 108.5 . . ?
C7 C22 C26 111.8(3) . . ?
C7 C22 C23 115.6(3) . . ?
C26 C22 H22 108.5 . . ?
C26 C22 C23 103.8(2) . . ?
C23 C22 H22 108.5 . . ?
C7 C8 H8 118.5 . . ?
C9 C8 C7 123.1(3) . . ?
C9 C8 H8 118.5 . . ?
C9 C17 H17 107.9 . . ?
C9 C17 C18 114.9(2) . . ?
C9 C17 C21 115.3(3) . . ?
C18 C17 H17 107.9 . . ?
C21 C17 H17 107.9 . . ?
C21 C17 C18 102.6(3) . . ?
C17 C18 H18A 111.1 . . ?
C17 C18 H18B 111.1 . . ?
H18A C18 H18B 109.1 . . ?
C19 C18 C17 103.3(3) . . ?
C19 C18 H18A 111.1 . . ?
C19 C18 H18B 111.1 . . ?
C6 C11 C12 120.5(3) . . ?
C10 C11 C6 118.1(3) . . ?
C10 C11 C12 121.4(3) . . ?
C9 C10 H10 118.7 . . ?
C11 C10 C9 122.5(3) . . ?
C11 C10 H10 118.7 . . ?
N1 C31 C30 122.5(3) . . ?
N1 C31 C32 116.5(3) . . ?
C30 C31 C32 121.0(3) . . ?
Zn1 C33 H33A 107.9 . . ?
Zn1 C33 H33B 107.9 . . ?
H33A C33 H33B 107.2 . . ?
C34 C33 Zn1 117.6(2) . . ?
C34 C33 H33A 107.9 . . ?
C34 C33 H33B 107.9 . . ?
C11 C12 H12 108.0 . . ?
C11 C12 C13 117.1(3) . . ?
C11 C12 C16 114.7(3) . . ?
C13 C12 H12 108.0 . . ?
C16 C12 H12 108.0 . . ?
C16 C12 C13 100.5(3) . . ?
C2 C3 C4 129.7(3) . . ?
C2 C3 H3 115.2 . . ?
C4 C3 H3 115.2 . . ?
C29 C30 C31 119.0(3) . . ?
C29 C30 H30 120.5 . . ?
C31 C30 H30 120.5 . . ?
C22 C26 H26A 110.6 . . ?
C22 C26 H26B 110.6 . . ?
H26A C26 H26B 108.7 . . ?
C25 C26 C22 105.8(3) . . ?
C25 C26 H26A 110.6 . . ?
C25 C26 H26B 110.6 . . ?
C17 C21 H21A 110.6 . . ?
C17 C21 H21B 110.6 . . ?
C17 C21 C20 105.5(3) . . ?
H21A C21 H21B 108.8 . . ?
C20 C21 H21A 110.6 . . ?
C20 C21 H21B 110.6 . . ?
C22 C23 H23A 110.5 . . ?
C22 C23 H23B 110.5 . . ?
H23A C23 H23B 108.7 . . ?
C24 C23 C22 106.1(3) . . ?
C24 C23 H23A 110.5 . . ?
C24 C23 H23B 110.5 . . ?
C31 C32 H32A 109.5 . . ?
C31 C32 H32B 109.5 . . ?
C31 C32 H32C 109.5 . . ?
H32A C32 H32B 109.5 . . ?
H32A C32 H32C 109.5 . . ?
H32B C32 H32C 109.5 . . ?
H14A C14 H14B 108.7 . . ?
C13 C14 H14A 110.6 . . ?
C13 C14 H14B 110.6 . . ?
C13 C14 C15 105.7(3) . . ?
C15 C14 H14A 110.6 . . ?
C15 C14 H14B 110.6 . . ?
C18 C19 H19A 110.6 . . ?
C18 C19 H19B 110.6 . . ?
H19A C19 H19B 108.7 . . ?
C20 C19 C18 105.8(3) . . ?
C20 C19 H19A 110.6 . . ?
C20 C19 H19B 110.6 . . ?
C12 C13 H13A 110.8 . . ?
C12 C13 H13B 110.8 . . ?
C14 C13 C12 104.8(3) . . ?
C14 C13 H13A 110.8 . . ?
C14 C13 H13B 110.8 . . ?
H13A C13 H13B 108.9 . . ?
C14 C15 H15A 110.6 . . ?
C14 C15 H15B 110.6 . . ?
H15A C15 H15B 108.7 . . ?
C16 C15 C14 105.9(3) . . ?
C16 C15 H15A 110.6 . . ?
C16 C15 H15B 110.6 . . ?
C33 C34 H34A 109.5 . . ?
C33 C34 H34B 109.5 . . ?
C33 C34 H34C 109.5 . . ?
H34A C34 H34B 109.5 . . ?
H34A C34 H34C 109.5 . . ?
H34B C34 H34C 109.5 . . ?
C12 C16 H16A 110.7 . . ?
C12 C16 H16B 110.7 . . ?
C15 C16 C12 105.4(3) . . ?
C15 C16 H16A 110.7 . . ?
C15 C16 H16B 110.7 . . ?
H16A C16 H16B 108.8 . . ?
C21 C20 H20A 110.5 . . ?
C21 C20 H20B 110.5 . . ?
C19 C20 C21 106.4(3) . . ?
C19 C20 H20A 110.5 . . ?
C19 C20 H20B 110.5 . . ?
H20A C20 H20B 108.6 . . ?
C26 C25 H25A 111.3 . . ?
C26 C25 H25B 111.3 . . ?
H25A C25 H25B 109.2 . . ?
C24 C25 C26 102.5(3) . . ?
C24 C25 H25A 111.3 . . ?
C24 C25 H25B 111.3 . . ?
C23 C24 H24A 111.1 . . ?
C23 C24 H24B 111.1 . . ?
C25 C24 C23 103.5(3) . . ?
C25 C24 H24A 111.1 . . ?
C25 C24 H24B 111.1 . . ?
H24A C24 H24B 109.0 . . ?

loop_
_geom_bond_atom_site_label_1
_geom_bond_atom_site_label_2
_geom_bond_distance
_geom_bond_site_symmetry_2
_geom_bond_publ_flag
Zn1 N2 1.975(2) . ?
Zn1 N3 1.973(2) . ?
Zn1 C33 1.956(3) . ?
N2 C27 1.417(4) . ?
N2 C2 1.341(4) . ?
N3 C6 1.446(4) . ?
N3 C4 1.322(4) . ?
N1 C27 1.338(4) . ?
N1 C31 1.342(4) . ?
C27 C28 1.389(4) . ?
C28 H28 0.9500 . ?
C28 C29 1.381(4) . ?
C6 C7 1.401(4) . ?
C6 C11 1.413(4) . ?
C2 C1 1.515(4) . ?
C2 C3 1.392(4) . ?
C7 C22 1.513(4) . ?
C7 C8 1.391(4) . ?
C9 C8 1.379(4) . ?
C9 C17 1.514(4) . ?
C9 C10 1.390(4) . ?
C1 H1A 0.9800 . ?
C1 H1B 0.9800 . ?
C1 H1C 0.9800 . ?
C5 H5A 0.9800 . ?
C5 H5B 0.9800 . ?
C5 H5C 0.9800 . ?
C5 C4 1.509(4) . ?
C29 H29 0.9500 . ?
C29 C30 1.381(4) . ?
C4 C3 1.411(4) . ?
C22 H22 1.0000 . ?
C22 C26 1.551(4) . ?
C22 C23 1.554(4) . ?
C8 H8 0.9500 . ?
C17 H17 1.0000 . ?
C17 C18 1.533(4) . ?
C17 C21 1.529(4) . ?
C18 H18A 0.9900 . ?
C18 H18B 0.9900 . ?
C18 C19 1.533(4) . ?
C11 C10 1.390(4) . ?
C11 C12 1.512(4) . ?
C10 H10 0.9500 . ?
C31 C30 1.382(4) . ?
C31 C32 1.499(4) . ?
C33 H33A 0.9900 . ?
C33 H33B 0.9900 . ?
C33 C34 1.537(4) . ?
C12 H12 1.0000 . ?
C12 C13 1.531(4) . ?
C12 C16 1.528(4) . ?
C3 H3 0.9500 . ?
C30 H30 0.9500 . ?
C26 H26A 0.9900 . ?
C26 H26B 0.9900 . ?
C26 C25 1.517(4) . ?
C21 H21A 0.9900 . ?
C21 H21B 0.9900 . ?
C21 C20 1.530(4) . ?
C23 H23A 0.9900 . ?
C23 H23B 0.9900 . ?
C23 C24 1.532(5) . ?
C32 H32A 0.9800 . ?
C32 H32B 0.9800 . ?
C32 H32C 0.9800 . ?
C14 H14A 0.9900 . ?
C14 H14B 0.9900 . ?
C14 C13 1.520(4) . ?
C14 C15 1.523(5) . ?
C19 H19A 0.9900 . ?
C19 H19B 0.9900 . ?
C19 C20 1.528(5) . ?
C13 H13A 0.9900 . ?
C13 H13B 0.9900 . ?
C15 H15A 0.9900 . ?
C15 H15B 0.9900 . ?
C15 C16 1.519(4) . ?
C34 H34A 0.9800 . ?
C34 H34B 0.9800 . ?
C34 H34C 0.9800 . ?
C16 H16A 0.9900 . ?
C16 H16B 0.9900 . ?
C20 H20A 0.9900 . ?
C20 H20B 0.9900 . ?
C25 H25A 0.9900 . ?
C25 H25B 0.9900 . ?
C25 C24 1.506(5) . ?
C24 H24A 0.9900 . ?
C24 H24B 0.9900 . ?

loop_
_geom_torsion_atom_site_label_1
_geom_torsion_atom_site_label_2
_geom_torsion_atom_site_label_3
_geom_torsion_atom_site_label_4
_geom_torsion
_geom_torsion_site_symmetry_1
_geom_torsion_site_symmetry_2
_geom_torsion_site_symmetry_3
_geom_torsion_site_symmetry_4
_geom_torsion_publ_flag
Zn1 N2 C27 N1 -53.3(3) . . . . ?
Zn1 N2 C27 C28 121.7(3) . . . . ?
Zn1 N2 C2 C1 172.3(2) . . . . ?
Zn1 N2 C2 C3 -6.7(4) . . . . ?
Zn1 N3 C6 C7 93.4(3) . . . . ?
Zn1 N3 C6 C11 -81.8(3) . . . . ?
Zn1 N3 C4 C5 179.2(2) . . . . ?
Zn1 N3 C4 C3 -0.3(4) . . . . ?
N2 C27 C28 C29 -176.8(3) . . . . ?
N2 C2 C3 C4 -4.8(5) . . . . ?
N3 C6 C7 C22 1.3(4) . . . . ?
N3 C6 C7 C8 -177.0(3) . . . . ?
N3 C6 C11 C10 174.9(3) . . . . ?
N3 C6 C11 C12 -5.0(4) . . . . ?
N3 C4 C3 C2 8.8(5) . . . . ?
N1 C27 C28 C29 -2.2(5) . . . . ?
N1 C31 C30 C29 -1.6(5) . . . . ?
C27 N2 C2 C1 -7.6(4) . . . . ?
C27 N2 C2 C3 173.4(3) . . . . ?
C27 N1 C31 C30 0.1(4) . . . . ?
C27 N1 C31 C32 -179.6(3) . . . . ?
C27 C28 C29 C30 0.6(5) . . . . ?
C28 C29 C30 C31 1.2(5) . . . . ?
C6 N3 C4 C5 -0.4(4) . . . . ?
C6 N3 C4 C3 -179.9(3) . . . . ?
C6 C7 C22 C26 -107.7(3) . . . . ?
C6 C7 C22 C23 133.9(3) . . . . ?
C6 C7 C8 C9 2.6(4) . . . . ?
C6 C11 C10 C9 1.8(4) . . . . ?
C6 C11 C12 C13 -144.2(3) . . . . ?
C6 C11 C12 C16 98.4(3) . . . . ?
C2 N2 C27 N1 126.6(3) . . . . ?
C2 N2 C27 C28 -58.4(4) . . . . ?
C7 C6 C11 C10 -0.2(4) . . . . ?
C7 C6 C11 C12 179.9(3) . . . . ?
C7 C22 C26 C25 -143.8(3) . . . . ?
C7 C22 C23 C24 115.1(3) . . . . ?
C9 C17 C18 C19 166.5(3) . . . . ?
C9 C17 C21 C20 -160.6(3) . . . . ?
C1 C2 C3 C4 176.2(3) . . . . ?
C5 C4 C3 C2 -170.7(3) . . . . ?
C4 N3 C6 C7 -87.0(3) . . . . ?
C4 N3 C6 C11 97.8(3) . . . . ?
C22 C7 C8 C9 -175.8(3) . . . . ?
C22 C26 C25 C24 38.3(4) . . . . ?
C22 C23 C24 C25 31.3(4) . . . . ?
C8 C7 C22 C26 70.5(4) . . . . ?
C8 C7 C22 C23 -47.8(4) . . . . ?
C8 C9 C17 C18 123.5(3) . . . . ?
C8 C9 C17 C21 -117.4(3) . . . . ?
C8 C9 C10 C11 -1.2(4) . . . . ?
C17 C9 C8 C7 179.3(3) . . . . ?
C17 C9 C10 C11 178.4(3) . . . . ?
C17 C18 C19 C20 -31.2(3) . . . . ?
C17 C21 C20 C19 15.8(4) . . . . ?
C18 C17 C21 C20 -34.9(3) . . . . ?
C18 C19 C20 C21 9.6(4) . . . . ?
C11 C6 C7 C22 176.4(3) . . . . ?
C11 C6 C7 C8 -1.9(4) . . . . ?
C11 C12 C13 C14 -165.6(3) . . . . ?
C11 C12 C16 C15 165.9(3) . . . . ?
C10 C9 C8 C7 -1.0(5) . . . . ?
C10 C9 C17 C18 -56.2(4) . . . . ?
C10 C9 C17 C21 62.9(4) . . . . ?
C10 C11 C12 C13 36.0(4) . . . . ?
C10 C11 C12 C16 -81.4(4) . . . . ?
C31 N1 C27 N2 176.7(2) . . . . ?
C31 N1 C27 C28 1.8(4) . . . . ?
C12 C11 C10 C9 -178.3(3) . . . . ?
C26 C22 C23 C24 -7.6(3) . . . . ?
C26 C25 C24 C23 -42.6(4) . . . . ?
C21 C17 C18 C19 40.6(3) . . . . ?
C23 C22 C26 C25 -18.6(3) . . . . ?
C32 C31 C30 C29 178.1(3) . . . . ?
C14 C15 C16 C12 -23.6(4) . . . . ?
C13 C12 C16 C15 39.4(3) . . . . ?
C13 C14 C15 C16 -2.1(4) . . . . ?
C15 C14 C13 C12 27.0(4) . . . . ?
C16 C12 C13 C14 -40.6(3) . . . . ?
